data_7209271
loop_
_publ_author_name
'Wang, Ping'
'Fan, Rui-Qing'
'Liu, Xin-Rong'
'Wang, Li-Yuan'
'Yang, Yu-Lin'
'Cao, Wen-Wu'
'Yang, Bin'
'Hasi, WuLiJi'
'Su, Qing'
'Mu, Ying'

_publ_section_title
;
 Two-/three-dimensional open lanthanide--organic frameworks containing
 rigid/flexible dicarboxylate ligands: synthesis, crystal structure and
 photoluminescent properties
;
_journal_issue 10
_journal_name_full CrystEngComm
_journal_page_first 1931
_journal_paper_doi 10.1039/c3ce26684b
_journal_volume 15
_journal_year 2013
_chemical_formula_sum 'C6 H15 Nd O13'
_chemical_formula_weight 439.42
_chemical_name_systematic
;
?
;
_space_group_IT_number 14
_symmetry_cell_setting monoclinic
_symmetry_space_group_name_Hall '-P 2yn'
_symmetry_space_group_name_H-M 'P 1 21/n 1'
_atom_sites_solution_hydrogens geom
_atom_sites_solution_primary direct
_atom_sites_solution_secondary difmap
_audit_creation_method SHELXL-97
_cell_angle_alpha 90.00
_cell_angle_beta 99.42(3)
_cell_angle_gamma 90.00
_cell_formula_units_Z 4
_cell_length_a 9.7166(19)
_cell_length_b 11.926(2)
_cell_length_c 12.380(3)
_cell_measurement_reflns_used 13430
_cell_measurement_temperature 293(2)
_cell_measurement_theta_max 27.47
_cell_measurement_theta_min 3.01
_cell_volume 1415.3(5)
_computing_cell_refinement 'Bruker SMART'
_computing_data_collection 'Bruker SMART'
_computing_data_reduction 'Bruker SAINT'
_computing_molecular_graphics SHELXP-97
_computing_publication_material SHELXTL
_computing_structure_refinement 'SHELXL-97 (Sheldrick, 1997)'
_computing_structure_solution 'SHELXS-97 (Sheldrick, 1997)'
_diffrn_ambient_temperature 293(2)
_diffrn_measured_fraction_theta_full 0.995
_diffrn_measured_fraction_theta_max 0.995
_diffrn_measurement_device_type 'Bruker Smart APEX CCD area detector'
_diffrn_measurement_method 'phi and omega scans'
_diffrn_radiation_monochromator graphite
_diffrn_radiation_source 'fine-focus sealed tube'
_diffrn_radiation_type MoK\a
_diffrn_radiation_wavelength 0.71073
_diffrn_reflns_av_R_equivalents 0.0384
_diffrn_reflns_av_sigmaI/netI 0.0329
_diffrn_reflns_limit_h_max 12
_diffrn_reflns_limit_h_min -11
_diffrn_reflns_limit_k_max 15
_diffrn_reflns_limit_k_min -15
_diffrn_reflns_limit_l_max 16
_diffrn_reflns_limit_l_min -16
_diffrn_reflns_number 13430
_diffrn_reflns_theta_full 27.47
_diffrn_reflns_theta_max 27.47
_diffrn_reflns_theta_min 3.01
_diffrn_standards_decay_% 0
_diffrn_standards_interval_count 0
_diffrn_standards_interval_time 0
_diffrn_standards_number 0
_exptl_absorpt_coefficient_mu 3.731
_exptl_absorpt_correction_T_max 0.7044
_exptl_absorpt_correction_T_min 0.5137
_exptl_absorpt_correction_type multi-scan
_exptl_crystal_colour purple
_exptl_crystal_density_diffrn 2.062
_exptl_crystal_density_method 'not measured'
_exptl_crystal_description block
_exptl_crystal_F_000 860
_exptl_crystal_size_max 0.21
_exptl_crystal_size_mid 0.11
_exptl_crystal_size_min 0.10
_refine_diff_density_max 0.614
_refine_diff_density_min -2.117
_refine_diff_density_rms 0.172
_refine_ls_extinction_method none
_refine_ls_goodness_of_fit_ref 1.133
_refine_ls_hydrogen_treatment mixed
_refine_ls_matrix_type full
_refine_ls_number_parameters 181
_refine_ls_number_reflns 3223
_refine_ls_number_restraints 0
_refine_ls_restrained_S_all 1.133
_refine_ls_R_factor_all 0.0380
_refine_ls_R_factor_gt 0.0306
_refine_ls_shift/su_max 0.031
_refine_ls_shift/su_mean 0.001
_refine_ls_structure_factor_coef Fsqd
_refine_ls_weighting_details 'calc w=1/[\s^2^(Fo^2^)+(0.0320P)^2^+3.7221P] where P=(Fo^2^+2Fc^2^)/3'
_refine_ls_weighting_scheme calc
_refine_ls_wR_factor_gt 0.0706
_refine_ls_wR_factor_ref 0.0759
_reflns_number_gt 2794
_reflns_number_total 3223
_reflns_threshold_expression >2sigma(I)
_cod_data_source_file c3ce26684b.txt
_cod_data_source_block 3
_cod_depositor_comments
;
The following automatic conversions were performed:

'_symmetry_cell_setting' value 'Monoclinic' changed to 'monoclinic'
according to /home/saulius/struct/CIF-dictionaries/cif_core.dic
dictionary named 'cif_core.dic' version 2.4.2 from 2011-04-26.

Automatic conversion script
Id: cif_fix_values 1891 2012-01-12 08:04:46Z andrius 
;
_cod_original_sg_symbol_H-M 'P2(1)/n '
_cod_database_code 7209271

loop_
_symmetry_equiv_pos_as_xyz
'x, y, z'
'-x+1/2, y+1/2, -z+1/2'
'-x, -y, -z'
'x-1/2, -y-1/2, z-1/2'

loop_
_atom_site_label
_atom_site_type_symbol
_atom_site_fract_x
_atom_site_fract_y
_atom_site_fract_z
_atom_site_U_iso_or_equiv
_atom_site_adp_type
_atom_site_occupancy
_atom_site_symmetry_multiplicity
_atom_site_calc_flag
_atom_site_refinement_flags
Nd1 Nd 0.21288(2) 0.481461(17) 0.329260(17) 0.01479(8) Uani 1 1 d .
O1 O 0.1810(3) 0.4868(3) 0.5230(3) 0.0285(7) Uani 1 1 d .
O2 O -0.0346(3) 0.4820(3) 0.3588(2) 0.0237(7) Uani 1 1 d .
O3 O 0.3996(4) 0.6063(3) 0.4299(3) 0.0333(8) Uani 1 1 d .
O4 O 0.4189(3) 0.3817(3) 0.4347(3) 0.0267(7) Uani 1 1 d .
O5 O 0.3051(3) 0.3542(2) 0.2034(3) 0.0247(7) Uani 1 1 d .
O6 O 0.1323(3) 0.6780(2) 0.3257(3) 0.0221(7) Uani 1 1 d .
O7 O 0.1410(4) 0.2805(3) 0.3439(3) 0.0281(7) Uani 1 1 d .
O8 O 0.3102(4) 0.6034(3) 0.1963(3) 0.0276(7) Uani 1 1 d .
O9 O 0.0404(4) 0.4740(3) 0.1505(3) 0.0329(8) Uani 1 1 d .
H9A H -0.0065 0.4136 0.1485 0.049 Uiso 1 1 d R
H9B H -0.0145 0.5298 0.1469 0.049 Uiso 1 1 d R
H9C H 0.0846 0.4757 0.0967 0.049 Uiso 1 1 d R
O10 O 0.7998(10) 0.2554(8) 0.1688(7) 0.141(3) Uani 1 1 d .
H10A H 0.8662 0.2558 0.1355 0.211 Uiso 1 1 calc R
C1 C -0.0625(5) 0.4983(4) 0.4528(4) 0.0208(9) Uani 1 1 d .
C2 C 0.5060(4) 0.4358(4) 0.5018(4) 0.0204(9) Uani 1 1 d .
C3 C 0.3008(4) 0.2506(3) 0.2178(3) 0.0166(8) Uani 1 1 d .
C4 C 0.2015(4) 0.2071(3) 0.2958(3) 0.0182(8) Uani 1 1 d .
C5 C 0.6475(7) 0.3796(8) 0.2551(6) 0.075(3) Uani 1 1 d .
H5B H 0.6315 0.4567 0.2715 0.112 Uiso 1 1 calc R
H5C H 0.6676 0.3377 0.3220 0.112 Uiso 1 1 calc R
H5D H 0.5656 0.3494 0.2106 0.112 Uiso 1 1 calc R
C6 C 0.7656(5) 0.3719(4) 0.1960(4) 0.0265(10) Uani 1 1 d .
H6A H 0.8467 0.4055 0.2402 0.032 Uiso 1 1 calc R
H6B H 0.7445 0.4148 0.1288 0.032 Uiso 1 1 calc R
OW1 O 0.0763(5) 0.3404(3) 0.9652(4) 0.0570(12) Uani 1 1 d .
HW1B H 0.0056 0.3011 0.9732 0.085 Uiso 1 1 d R
HW1C H 0.1503 0.3038 0.9882 0.085 Uiso 1 1 d R
OW2 O 0.3256(7) 0.5056(5) -0.0109(4) 0.0747(17) Uani 1 1 d .
HW2B H 0.2775 0.4464 -0.0258 0.112 Uiso 1 1 d R
HW2C H 0.2900 0.5449 0.0347 0.112 Uiso 1 1 d R
OW3 O 0.0881(6) 0.7801(4) 0.5318(4) 0.0706(16) Uani 1 1 d .
HW3A H 0.0841 0.8395 0.4935 0.106 Uiso 1 1 d R
HW3B H 0.0087 0.7674 0.5497 0.106 Uiso 1 1 d R

loop_
_atom_site_aniso_label
_atom_site_aniso_U_11
_atom_site_aniso_U_22
_atom_site_aniso_U_33
_atom_site_aniso_U_23
_atom_site_aniso_U_13
_atom_site_aniso_U_12
Nd1 0.01819(12) 0.01181(12) 0.01501(12) -0.00040(8) 0.00457(8) -0.00019(8)
O1 0.0208(15) 0.0436(19) 0.0212(16) -0.0017(14) 0.0040(13) 0.0040(14)
O2 0.0234(16) 0.0360(17) 0.0121(14) -0.0042(12) 0.0038(12) -0.0025(13)
O3 0.0305(19) 0.0214(16) 0.043(2) 0.0063(14) -0.0103(16) -0.0023(14)
O4 0.0257(17) 0.0224(16) 0.0298(18) -0.0052(13) -0.0019(14) 0.0032(13)
O5 0.0356(19) 0.0147(15) 0.0267(17) -0.0005(12) 0.0135(14) -0.0012(13)
O6 0.0229(16) 0.0167(14) 0.0294(18) 0.0031(12) 0.0120(13) 0.0045(12)
O7 0.0358(19) 0.0184(15) 0.0345(19) -0.0042(13) 0.0185(16) 0.0005(14)
O8 0.045(2) 0.0134(15) 0.0288(18) 0.0001(12) 0.0200(16) 0.0027(14)
O9 0.040(2) 0.0358(19) 0.0228(17) 0.0024(14) 0.0060(15) -0.0012(16)
O10 0.155(8) 0.107(7) 0.158(9) -0.012(5) 0.016(7) 0.007(5)
C1 0.022(2) 0.021(2) 0.019(2) -0.0005(16) 0.0016(17) -0.0001(17)
C2 0.019(2) 0.020(2) 0.023(2) 0.0017(16) 0.0054(17) 0.0025(17)
C3 0.019(2) 0.017(2) 0.0134(19) -0.0026(15) 0.0014(16) -0.0022(16)
C4 0.022(2) 0.018(2) 0.016(2) 0.0002(15) 0.0068(17) -0.0023(16)
C5 0.046(4) 0.133(8) 0.051(4) -0.024(5) 0.022(3) -0.032(4)
C6 0.022(2) 0.039(3) 0.019(2) -0.0043(18) 0.0063(18) -0.013(2)
OW1 0.081(3) 0.036(2) 0.054(3) 0.0078(19) 0.012(3) 0.001(2)
OW2 0.100(4) 0.083(4) 0.042(3) 0.011(2) 0.013(3) 0.036(3)
OW3 0.102(4) 0.054(3) 0.066(3) -0.008(2) 0.043(3) -0.017(3)

loop_
_atom_type_symbol
_atom_type_description
_atom_type_scat_dispersion_real
_atom_type_scat_dispersion_imag
_atom_type_scat_source
C C 0.0033 0.0016 'International Tables Vol C Tables 4.2.6.8 and 6.1.1.4'
H H 0.0000 0.0000 'International Tables Vol C Tables 4.2.6.8 and 6.1.1.4'
O O 0.0106 0.0060 'International Tables Vol C Tables 4.2.6.8 and 6.1.1.4'
Nd Nd -0.1943 3.0179 'International Tables Vol C Tables 4.2.6.8 and 6.1.1.4'

loop_
_geom_angle_atom_site_label_1
_geom_angle_atom_site_label_2
_geom_angle_atom_site_label_3
_geom_angle
_geom_angle_site_symmetry_1
_geom_angle_site_symmetry_3
O5 Nd1 O1 138.72(11) . .
O5 Nd1 O6 136.47(10) . .
O1 Nd1 O6 84.46(11) . .
O5 Nd1 O2 123.93(11) . .
O1 Nd1 O2 65.13(11) . .
O6 Nd1 O2 71.90(10) . .
O5 Nd1 O8 73.96(10) . .
O1 Nd1 O8 138.34(11) . .
O6 Nd1 O8 65.68(10) . .
O2 Nd1 O8 125.07(11) . .
O5 Nd1 O4 72.10(11) . .
O1 Nd1 O4 73.88(11) . .
O6 Nd1 O4 133.18(11) . .
O2 Nd1 O4 129.27(11) . .
O8 Nd1 O4 105.30(11) . .
O5 Nd1 O7 65.76(10) . .
O1 Nd1 O7 82.74(11) . .
O6 Nd1 O7 144.70(11) . .
O2 Nd1 O7 72.86(10) . .
O8 Nd1 O7 138.05(10) . .
O4 Nd1 O7 73.56(11) . .
O5 Nd1 O3 111.90(12) . .
O1 Nd1 O3 72.45(12) . .
O6 Nd1 O3 69.36(11) . .
O2 Nd1 O3 124.14(11) . .
O8 Nd1 O3 70.18(12) . .
O4 Nd1 O3 64.70(11) . .
O7 Nd1 O3 135.74(11) . .
O5 Nd1 O9 71.52(12) . .
O1 Nd1 O9 132.44(11) . .
O6 Nd1 O9 81.73(11) . .
O2 Nd1 O9 67.31(11) . .
O8 Nd1 O9 73.40(12) . .
O4 Nd1 O9 142.35(11) . .
O7 Nd1 O9 83.00(12) . .
O3 Nd1 O9 140.30(11) . .
C1 O1 Nd1 120.3(3) 3_566 .
C1 O2 Nd1 119.9(3) . .
C2 O3 Nd1 119.2(3) 3_666 .
C2 O4 Nd1 119.5(3) . .
C3 O5 Nd1 119.8(3) . .
C3 O6 Nd1 118.5(2) 2 .
C4 O7 Nd1 118.2(3) . .
C4 O8 Nd1 118.5(3) 2 .
Nd1 O9 H9A 109.2 . .
Nd1 O9 H9B 109.7 . .
H9A O9 H9B 109.5 . .
Nd1 O9 H9C 109.6 . .
H9A O9 H9C 109.5 . .
H9B O9 H9C 109.5 . .
C6 O10 H10A 109.5 . .
O1 C1 O2 126.4(4) 3_566 .
O1 C1 C1 117.2(5) 3_566 3_566
O2 C1 C1 116.4(5) . 3_566
O3 C2 O4 125.4(4) 3_666 .
O3 C2 C2 117.7(5) 3_666 3_666
O4 C2 C2 116.8(5) . 3_666
O5 C3 O6 126.1(4) . 2_545
O5 C3 C4 117.1(4) . .
O6 C3 C4 116.8(3) 2_545 .
O8 C4 O7 126.7(4) 2_545 .
O8 C4 C3 116.9(4) 2_545 .
O7 C4 C3 116.4(4) . .
C6 C5 H5B 109.5 . .
C6 C5 H5C 109.5 . .
H5B C5 H5C 109.5 . .
C6 C5 H5D 109.5 . .
H5B C5 H5D 109.5 . .
H5C C5 H5D 109.5 . .
C5 C6 O10 113.4(6) . .
C5 C6 H6A 108.9 . .
O10 C6 H6A 108.9 . .
C5 C6 H6B 108.9 . .
O10 C6 H6B 108.9 . .
H6A C6 H6B 107.7 . .
HW1B OW1 HW1C 109.5 . .
HW2B OW2 HW2C 109.5 . .
HW3A OW3 HW3B 109.5 . .

loop_
_geom_bond_atom_site_label_1
_geom_bond_atom_site_label_2
_geom_bond_distance
_geom_bond_site_symmetry_2
Nd1 O5 2.448(3) .
Nd1 O1 2.469(3) .
Nd1 O6 2.469(3) .
Nd1 O2 2.491(3) .
Nd1 O8 2.495(3) .
Nd1 O4 2.504(3) .
Nd1 O7 2.511(3) .
Nd1 O3 2.514(3) .
Nd1 O9 2.550(4) .
O1 C1 1.249(5) 3_566
O2 C1 1.252(5) .
O3 C2 1.247(5) 3_666
O4 C2 1.262(5) .
O5 C3 1.250(5) .
O6 C3 1.256(5) 2
O7 C4 1.257(5) .
O8 C4 1.247(5) 2
O9 H9A 0.8499 .
O9 H9B 0.8499 .
O9 H9C 0.8501 .
O10 C6 1.480(10) .
O10 H10A 0.8200 .
C1 O1 1.249(5) 3_566
C1 C1 1.542(9) 3_566
C2 O3 1.247(5) 3_666
C2 C2 1.535(9) 3_666
C3 O6 1.256(5) 2_545
C3 C4 1.561(5) .
C4 O8 1.247(5) 2_545
C5 C6 1.462(7) .
C5 H5B 0.9600 .
C5 H5C 0.9600 .
C5 H5D 0.9600 .
C6 H6A 0.9700 .
C6 H6B 0.9700 .
OW1 HW1B 0.8498 .
OW1 HW1C 0.8502 .
OW2 HW2B 0.8500 .
OW2 HW2C 0.8500 .
OW3 HW3A 0.8499 .
OW3 HW3B 0.8500 .
